data_7247607
loop_
_publ_author_name
'Li, Chaoyang'
'Niu, Xinyue'
'Xu, Wan'
'Bu, Zhanwei'
'Zhang, Wenjing'
'Wang, Qilin'

_publ_section_title
;
 Distinct reactivities of ortho-chalcone-substituted organophosphines with
 activated alkynes: skeletal editing or periphery modification
;
_journal_issue 24
_journal_name_full 'Green Chemistry'
_journal_page_first 10587
_journal_page_last 10595
_journal_paper_doi 10.1039/D3GC03165A
_journal_volume 25
_journal_year 2023
_chemical_formula_moiety 'C33 H26 Cl O5 P'
_chemical_formula_sum 'C33 H26 Cl O5 P'
_chemical_formula_weight 568.96
_space_group_crystal_system monoclinic
_space_group_IT_number 14
_space_group_name_Hall '-P 2ybc'
_space_group_name_H-M_alt 'P 1 21/c 1'
_atom_sites_solution_hydrogens geom
_atom_sites_solution_primary dual
_audit_creation_date 2022-07-03
_audit_creation_method
;
Olex2 1.5-beta
(compiled 2021.12.09 svn.r5202d8cf for OlexSys, GUI svn.r6439)
;
_audit_update_record
;
2022-08-05 deposited with the CCDC.	2023-10-30 downloaded from the CCDC.
;
_cell_angle_alpha 90
_cell_angle_beta 106.572(2)
_cell_angle_gamma 90
_cell_formula_units_Z 4
_cell_length_a 14.9304(2)
_cell_length_b 9.09920(10)
_cell_length_c 21.2031(3)
_cell_measurement_reflns_used 7992
_cell_measurement_temperature 170(2)
_cell_measurement_theta_max 71.3010
_cell_measurement_theta_min 3.0820
_cell_volume 2760.89(7)
_computing_cell_refinement 'CrysAlisPro 1.171.39.33c (Rigaku OD, 2017)'
_computing_data_collection 'CrysAlisPro 1.171.39.33c (Rigaku OD, 2017)'
_computing_data_reduction 'CrysAlisPro 1.171.39.33c (Rigaku OD, 2017)'
_computing_molecular_graphics 'Olex2 1.5-beta (Dolomanov et al., 2009)'
_computing_publication_material 'Olex2 1.5-beta (Dolomanov et al., 2009)'
_computing_structure_refinement 'SHELXL 2017/1 (Sheldrick, 2015)'
_computing_structure_solution 'SHELXT 2014/5 (Sheldrick, 2014)'
_diffrn_ambient_environment N~2~
_diffrn_ambient_temperature 170(2)
_diffrn_detector 'CCD plate'
_diffrn_measured_fraction_theta_full 0.998
_diffrn_measured_fraction_theta_max 0.972
_diffrn_measurement_details
;
List of Runs (angles in degrees, time in seconds):

  # Type    Start    End  Width  t~exp~   \w     \q     \k     \f   Frames
#--------------------------------------------------------------------------
  1  \w    -47.00  60.00   0.50    0.50    --   42.30 -57.00 -30.00  214
  2  \w     80.00 105.00   0.50    0.50    --   42.30  77.00 120.00   50
  3  \w     15.00  86.00   0.50    0.50    --   42.30 -82.00 120.00  142
  4  \w    -26.00   9.00   0.50    0.50    --   42.30 -82.00 120.00   70
  5  \w     86.00 132.00   0.50    0.50    --   42.30  77.00  30.00   92
  6  \w     96.00 122.00   0.50    0.50    --   42.30  77.00-180.00   52
  7  \w     14.00  55.00   0.50    0.50    --  101.60 -38.00 -30.00   82
  8  \w     92.00 127.00   0.50    0.50    --  101.60 -82.00-120.00   70
  9  \w     58.00  97.00   0.50    0.50    --  101.60 -82.00 150.00   78
 10  \w     30.00 191.00   0.50    0.50    --  101.60  25.00 150.00  322
 11  \w     17.00 132.00   0.50    0.50    --  101.60 -63.00-150.00  230
 12  \w     42.00 142.00   0.50    0.50    --  101.60 -82.00-150.00  200
 13  \w     12.00 146.00   0.50    0.50    --  101.60 -25.00-180.00  268
;
_diffrn_measurement_device 'four-circle diffractometer'
_diffrn_measurement_device_type 'XtaLAB AFC12 (RINC): Kappa single'
_diffrn_measurement_method '\w scans'
_diffrn_orient_matrix_type 'CrysAlisPro convention (1999,Acta A55,543-557)'
_diffrn_orient_matrix_UB_11 0.1062183000
_diffrn_orient_matrix_UB_12 0.0033419000
_diffrn_orient_matrix_UB_13 0.0330293000
_diffrn_orient_matrix_UB_21 0.0174581000
_diffrn_orient_matrix_UB_22 -0.0201478000
_diffrn_orient_matrix_UB_23 -0.0677353000
_diffrn_orient_matrix_UB_31 0.0000831000
_diffrn_orient_matrix_UB_32 0.1679071000
_diffrn_orient_matrix_UB_33 -0.0088286000
_diffrn_radiation_monochromator mirror
_diffrn_radiation_probe x-ray
_diffrn_radiation_type 'Cu K\a'
_diffrn_radiation_wavelength 1.54184
_diffrn_reflns_av_R_equivalents 0.0275
_diffrn_reflns_av_unetI/netI 0.0327
_diffrn_reflns_Laue_measured_fraction_full 0.998
_diffrn_reflns_Laue_measured_fraction_max 0.972
_diffrn_reflns_limit_h_max 17
_diffrn_reflns_limit_h_min -18
_diffrn_reflns_limit_k_max 10
_diffrn_reflns_limit_k_min -5
_diffrn_reflns_limit_l_max 25
_diffrn_reflns_limit_l_min -18
_diffrn_reflns_number 13610
_diffrn_reflns_point_group_measured_fraction_full 0.998
_diffrn_reflns_point_group_measured_fraction_max 0.972
_diffrn_reflns_theta_full 67.684
_diffrn_reflns_theta_max 71.650
_diffrn_reflns_theta_min 3.088
_diffrn_source 'Rotating-anode X-ray tube'
_diffrn_source_type 'Rigaku (Cu) X-ray Source'
_exptl_absorpt_coefficient_mu 2.119
_exptl_absorpt_correction_T_max 1.00000
_exptl_absorpt_correction_T_min 0.74182
_exptl_absorpt_correction_type multi-scan
_exptl_absorpt_process_details
;
CrysAlisPro 1.171.39.33c (Rigaku Oxford Diffraction, 2017)
Empirical absorption correction using spherical harmonics,
 implemented in SCALE3 ABSPACK scaling algorithm.
;
_exptl_crystal_colour 'clear light yellow'
_exptl_crystal_density_diffrn 1.369
_exptl_crystal_description block
_exptl_crystal_F_000 1184
_exptl_crystal_size_max 0.15
_exptl_crystal_size_mid 0.12
_exptl_crystal_size_min 0.1
_refine_diff_density_max 0.312
_refine_diff_density_min -0.391
_refine_diff_density_rms 0.046
_refine_ls_extinction_method none
_refine_ls_goodness_of_fit_ref 1.053
_refine_ls_hydrogen_treatment constr
_refine_ls_matrix_type full
_refine_ls_number_parameters 363
_refine_ls_number_reflns 5251
_refine_ls_number_restraints 0
_refine_ls_restrained_S_all 1.053
_refine_ls_R_factor_all 0.0399
_refine_ls_R_factor_gt 0.0367
_refine_ls_shift/su_max 0.000
_refine_ls_shift/su_mean 0.000
_refine_ls_structure_factor_coef Fsqd
_refine_ls_weighting_details 'w=1/[\s^2^(Fo^2^)+(0.0502P)^2^+1.0773P] where P=(Fo^2^+2Fc^2^)/3'
_refine_ls_weighting_scheme calc
_refine_ls_wR_factor_gt 0.0987
_refine_ls_wR_factor_ref 0.1008
_reflns_Friedel_coverage 0.000
_reflns_number_gt 4775
_reflns_number_total 5251
_reflns_threshold_expression 'I > 2\s(I)'
_cod_data_source_file d3gc03165a2.cif
_cod_data_source_block lcy-64
_cod_depositor_comments 'Adding full bibliography for 7247605--7247608.cif.'
_cod_database_code 7247607
_shelx_shelxl_version_number 2017/1
_chemical_oxdiff_formula 'C H O N P Cl'
_shelx_space_group_comment
;
The symmetry employed for this shelxl refinement is uniquely defined
by the following loop, which should always be used as a source of
symmetry information in preference to the above space-group names.
They are only intended as comments.
;
_olex2_refinement_description
;
1. Fixed Uiso
 At 1.2 times of:
  All C(H) groups, All C(H,H) groups
 At 1.5 times of:
  All C(H,H,H) groups
2.a Secondary CH2 refined with riding coordinates:
 C26(H26A,H26B)
2.b Aromatic/amide H refined with riding coordinates:
 C2(H2), C3(H3), C4(H4), C5(H5), C6(H6), C8(H8), C9(H9), C10(H10), C11(H11),
 C12(H12), C14(H14), C15(H15), C16(H16), C17(H17), C29(H29), C30(H30), C32(H32),
  C33(H33)
2.c Idealised Me refined as rotating group:
 C23(H23A,H23B,H23C), C25(H25A,H25B,H25C)
;
_olex2_submission_special_instructions 'No special instructions were received'
_oxdiff_exptl_absorpt_empirical_details
;
Empirical correction (ABSPACK) includes:
- Absorption correction using spherical harmonics
- Frame scaling
;
_oxdiff_exptl_absorpt_empirical_full_max 2.216
_oxdiff_exptl_absorpt_empirical_full_min 0.586

loop_
_space_group_symop_operation_xyz
'x, y, z'
'-x, y+1/2, -z+1/2'
'-x, -y, -z'
'x, -y-1/2, z-1/2'

loop_
_atom_site_label
_atom_site_type_symbol
_atom_site_fract_x
_atom_site_fract_y
_atom_site_fract_z
_atom_site_U_iso_or_equiv
_atom_site_adp_type
_atom_site_occupancy
_atom_site_site_symmetry_order
_atom_site_calc_flag
_atom_site_refinement_flags_posn
_atom_site_refinement_flags_adp
_atom_site_refinement_flags_occupancy
_atom_site_disorder_assembly
_atom_site_disorder_group
Cl1 Cl 0.60939(3) 0.84929(7) 0.58902(3) 0.05796(16) Uani 1 1 d . . . . .
P1 P 0.19422(2) 0.52270(4) 0.67276(2) 0.02203(11) Uani 1 1 d . . . . .
O1 O 0.23642(9) 0.25908(14) 0.75191(5) 0.0374(3) Uani 1 1 d . . . . .
O2 O 0.21903(11) 0.09473(14) 0.66994(6) 0.0478(3) Uani 1 1 d . . . . .
O3 O 0.35344(8) 0.18097(14) 0.59108(6) 0.0391(3) Uani 1 1 d . . . . .
O4 O 0.21318(7) 0.10334(12) 0.52910(5) 0.0313(3) Uani 1 1 d . . . . .
O5 O 0.21458(8) 0.59912(14) 0.38673(5) 0.0358(3) Uani 1 1 d . . . . .
C1 C 0.12542(10) 0.52442(17) 0.73027(7) 0.0257(3) Uani 1 1 d . . . . .
C2 C 0.04202(11) 0.4457(2) 0.71453(8) 0.0331(4) Uani 1 1 d . . . . .
H2 H 0.023855 0.391891 0.675667 0.040 Uiso 1 1 calc R U . . .
C3 C -0.01391(12) 0.4472(2) 0.75645(9) 0.0379(4) Uani 1 1 d . . . . .
H3 H -0.069489 0.394249 0.745769 0.046 Uiso 1 1 calc R U . . .
C4 C 0.01267(13) 0.5274(2) 0.81434(8) 0.0371(4) Uani 1 1 d . . . . .
H4 H -0.025464 0.529381 0.842190 0.044 Uiso 1 1 calc R U . . .
C5 C 0.09565(12) 0.6042(2) 0.83063(8) 0.0350(4) Uani 1 1 d . . . . .
H5 H 0.113771 0.656842 0.869830 0.042 Uiso 1 1 calc R U . . .
C6 C 0.15251(11) 0.60359(18) 0.78881(7) 0.0300(3) Uani 1 1 d . . . . .
H6 H 0.208361 0.655850 0.799936 0.036 Uiso 1 1 calc R U . . .
C7 C 0.29926(10) 0.62528(17) 0.71173(7) 0.0255(3) Uani 1 1 d . . . . .
C8 C 0.30406(12) 0.7756(2) 0.70287(9) 0.0371(4) Uani 1 1 d . . . . .
H8 H 0.254485 0.824991 0.674060 0.044 Uiso 1 1 calc R U . . .
C9 C 0.38341(13) 0.8520(2) 0.73730(11) 0.0483(5) Uani 1 1 d . . . . .
H9 H 0.387055 0.952811 0.731255 0.058 Uiso 1 1 calc R U . . .
C10 C 0.45682(12) 0.7796(2) 0.78037(10) 0.0443(4) Uani 1 1 d . . . . .
H10 H 0.509742 0.831665 0.803227 0.053 Uiso 1 1 calc R U . . .
C11 C 0.45194(11) 0.6307(2) 0.78959(9) 0.0397(4) Uani 1 1 d . . . . .
H11 H 0.501311 0.582372 0.819066 0.048 Uiso 1 1 calc R U . . .
C12 C 0.37381(11) 0.5525(2) 0.75517(8) 0.0338(4) Uani 1 1 d . . . . .
H12 H 0.371076 0.451481 0.761014 0.041 Uiso 1 1 calc R U . . .
C13 C 0.12844(10) 0.61302(16) 0.59921(7) 0.0234(3) Uani 1 1 d . . . . .
C14 C 0.06740(11) 0.72679(19) 0.60287(8) 0.0302(3) Uani 1 1 d . . . . .
H14 H 0.063699 0.758012 0.643821 0.036 Uiso 1 1 calc R U . . .
C15 C 0.01240(11) 0.79371(19) 0.54666(8) 0.0327(4) Uani 1 1 d . . . . .
H15 H -0.027832 0.869797 0.549551 0.039 Uiso 1 1 calc R U . . .
C16 C 0.01810(10) 0.74565(18) 0.48572(7) 0.0295(3) Uani 1 1 d . . . . .
H16 H -0.018850 0.789702 0.447568 0.035 Uiso 1 1 calc R U . . .
C17 C 0.07788(10) 0.63345(18) 0.48123(7) 0.0263(3) Uani 1 1 d . . . . .
H17 H 0.080585 0.603539 0.439873 0.032 Uiso 1 1 calc R U . . .
C18 C 0.13525(9) 0.56245(16) 0.53763(7) 0.0227(3) Uani 1 1 d . . . . .
C19 C 0.19209(10) 0.43618(17) 0.53100(7) 0.0244(3) Uani 1 1 d . . . . .
C20 C 0.22018(10) 0.33523(16) 0.58041(7) 0.0234(3) Uani 1 1 d . . . . .
C21 C 0.21143(10) 0.34893(17) 0.64605(7) 0.0252(3) Uani 1 1 d . . . . .
C22 C 0.22263(11) 0.22185(18) 0.68800(8) 0.0302(3) Uani 1 1 d . . . . .
C23 C 0.23115(17) 0.1413(2) 0.79572(9) 0.0530(5) Uani 1 1 d . . . . .
H23A H 0.184429 0.072072 0.773151 0.079 Uiso 1 1 calc R U . . .
H23B H 0.214847 0.180041 0.833095 0.079 Uiso 1 1 calc R U . . .
H23C H 0.290643 0.092887 0.810230 0.079 Uiso 1 1 calc R U . . .
C24 C 0.27069(10) 0.19902(17) 0.56876(7) 0.0264(3) Uani 1 1 d . . . . .
C25 C 0.25443(13) -0.0364(2) 0.52100(10) 0.0434(4) Uani 1 1 d . . . . .
H25A H 0.299223 -0.022478 0.496824 0.065 Uiso 1 1 calc R U . . .
H25B H 0.206429 -0.102433 0.497344 0.065 Uiso 1 1 calc R U . . .
H25C H 0.285056 -0.077051 0.563453 0.065 Uiso 1 1 calc R U . . .
C26 C 0.21385(11) 0.41464(18) 0.46584(7) 0.0293(3) Uani 1 1 d . . . . .
H26A H 0.156599 0.386869 0.432941 0.035 Uiso 1 1 calc R U . . .
H26B H 0.257142 0.333155 0.470530 0.035 Uiso 1 1 calc R U . . .
C27 C 0.25535(11) 0.54713(18) 0.44026(7) 0.0295(3) Uani 1 1 d . . . . .
C28 C 0.34647(11) 0.61221(19) 0.47870(8) 0.0312(3) Uani 1 1 d . . . . .
C29 C 0.39030(13) 0.5789(3) 0.54429(9) 0.0494(5) Uani 1 1 d . . . . .
H29 H 0.364957 0.507502 0.565519 0.059 Uiso 1 1 calc R U . . .
C30 C 0.47144(14) 0.6512(3) 0.57826(10) 0.0572(6) Uani 1 1 d . . . . .
H30 H 0.499587 0.630758 0.622466 0.069 Uiso 1 1 calc R U . . .
C31 C 0.50987(12) 0.7535(2) 0.54582(9) 0.0409(4) Uani 1 1 d . . . . .
C32 C 0.47045(13) 0.7843(2) 0.48030(10) 0.0438(4) Uani 1 1 d . . . . .
H32 H 0.498468 0.850958 0.458584 0.053 Uiso 1 1 calc R U . . .
C33 C 0.38843(12) 0.7143(2) 0.44736(9) 0.0393(4) Uani 1 1 d . . . . .
H33 H 0.360611 0.735812 0.403229 0.047 Uiso 1 1 calc R U . . .

loop_
_atom_site_aniso_label
_atom_site_aniso_U_11
_atom_site_aniso_U_22
_atom_site_aniso_U_33
_atom_site_aniso_U_23
_atom_site_aniso_U_13
_atom_site_aniso_U_12
Cl1 0.0409(3) 0.0587(3) 0.0673(3) 0.0026(3) 0.0043(2) -0.0084(2)
P1 0.02385(19) 0.0214(2) 0.01922(18) 0.00034(13) 0.00357(13) 0.00027(14)
O1 0.0511(7) 0.0335(7) 0.0241(5) 0.0078(5) 0.0054(5) -0.0026(5)
O2 0.0796(10) 0.0229(7) 0.0409(7) 0.0055(5) 0.0173(6) 0.0036(6)
O3 0.0249(5) 0.0372(7) 0.0499(7) -0.0062(5) 0.0023(5) 0.0064(5)
O4 0.0295(5) 0.0228(6) 0.0378(6) -0.0065(5) 0.0036(4) 0.0019(4)
O5 0.0447(6) 0.0381(7) 0.0251(5) 0.0047(5) 0.0107(5) 0.0046(5)
C1 0.0291(7) 0.0249(8) 0.0218(7) 0.0014(6) 0.0051(6) -0.0005(6)
C2 0.0354(8) 0.0360(9) 0.0273(7) -0.0051(7) 0.0081(6) -0.0077(7)
C3 0.0364(9) 0.0402(10) 0.0401(9) -0.0016(8) 0.0156(7) -0.0092(7)
C4 0.0468(10) 0.0343(9) 0.0365(9) 0.0018(7) 0.0223(7) -0.0015(8)
C5 0.0471(9) 0.0335(9) 0.0265(7) -0.0040(7) 0.0136(7) -0.0023(7)
C6 0.0327(8) 0.0303(9) 0.0261(7) -0.0026(6) 0.0071(6) -0.0035(6)
C7 0.0254(7) 0.0261(8) 0.0243(7) -0.0009(6) 0.0057(6) -0.0006(6)
C8 0.0319(8) 0.0288(9) 0.0455(10) 0.0041(7) 0.0029(7) -0.0015(7)
C9 0.0404(10) 0.0314(10) 0.0677(13) -0.0014(9) 0.0069(9) -0.0100(8)
C10 0.0284(8) 0.0473(11) 0.0530(11) -0.0092(9) 0.0044(8) -0.0107(8)
C11 0.0257(8) 0.0461(11) 0.0417(9) 0.0002(8) 0.0004(7) 0.0016(7)
C12 0.0290(8) 0.0306(9) 0.0378(8) 0.0018(7) 0.0033(6) 0.0016(7)
C13 0.0224(7) 0.0220(7) 0.0239(7) 0.0007(5) 0.0035(5) -0.0001(6)
C14 0.0319(8) 0.0306(9) 0.0274(7) -0.0016(6) 0.0074(6) 0.0046(6)
C15 0.0293(8) 0.0304(9) 0.0370(8) 0.0027(7) 0.0072(6) 0.0103(6)
C16 0.0257(7) 0.0313(8) 0.0278(7) 0.0070(6) 0.0017(6) 0.0023(6)
C17 0.0260(7) 0.0283(8) 0.0229(7) 0.0024(6) 0.0042(6) -0.0011(6)
C18 0.0223(7) 0.0229(7) 0.0215(6) 0.0014(6) 0.0040(5) -0.0014(6)
C19 0.0245(7) 0.0249(8) 0.0230(7) -0.0006(6) 0.0054(5) 0.0004(6)
C20 0.0221(7) 0.0211(7) 0.0255(7) -0.0015(6) 0.0043(5) -0.0004(5)
C21 0.0279(7) 0.0216(8) 0.0240(7) 0.0016(6) 0.0040(5) 0.0008(6)
C22 0.0332(8) 0.0278(9) 0.0278(7) 0.0037(6) 0.0056(6) 0.0026(6)
C23 0.0733(14) 0.0501(12) 0.0305(9) 0.0158(8) 0.0066(9) -0.0130(10)
C24 0.0262(7) 0.0248(8) 0.0267(7) 0.0012(6) 0.0050(6) 0.0018(6)
C25 0.0469(10) 0.0252(9) 0.0575(11) -0.0093(8) 0.0139(9) 0.0042(7)
C26 0.0352(8) 0.0278(8) 0.0256(7) -0.0013(6) 0.0097(6) 0.0037(6)
C27 0.0367(8) 0.0300(9) 0.0254(7) -0.0013(6) 0.0143(6) 0.0082(7)
C28 0.0323(8) 0.0315(9) 0.0327(8) 0.0025(7) 0.0139(6) 0.0073(7)
C29 0.0399(10) 0.0625(14) 0.0417(10) 0.0197(9) 0.0050(8) -0.0094(9)
C30 0.0442(11) 0.0757(16) 0.0436(10) 0.0187(11) -0.0005(8) -0.0111(10)
C31 0.0312(8) 0.0420(11) 0.0489(10) 0.0025(8) 0.0106(7) 0.0035(7)
C32 0.0421(10) 0.0417(11) 0.0508(11) 0.0076(9) 0.0184(8) -0.0011(8)
C33 0.0415(9) 0.0440(11) 0.0346(9) 0.0057(8) 0.0141(7) 0.0011(8)

loop_
_atom_type_symbol
_atom_type_description
_atom_type_scat_dispersion_real
_atom_type_scat_dispersion_imag
_atom_type_scat_source
C C 0.0181 0.0091 'International Tables Vol C Tables 4.2.6.8 and 6.1.1.4'
H H 0.0000 0.0000 'International Tables Vol C Tables 4.2.6.8 and 6.1.1.4'
Cl Cl 0.3639 0.7018 'International Tables Vol C Tables 4.2.6.8 and 6.1.1.4'
O O 0.0492 0.0322 'International Tables Vol C Tables 4.2.6.8 and 6.1.1.4'
P P 0.2955 0.4335 'International Tables Vol C Tables 4.2.6.8 and 6.1.1.4'

loop_
_geom_angle_atom_site_label_1
_geom_angle_atom_site_label_2
_geom_angle_atom_site_label_3
_geom_angle
_geom_angle_site_symmetry_1
_geom_angle_site_symmetry_3
_geom_angle_publ_flag
C1 P1 C7 105.86(7) . . ?
C13 P1 C1 107.96(7) . . ?
C13 P1 C7 110.49(7) . . ?
C21 P1 C1 113.39(7) . . ?
C21 P1 C7 115.62(7) . . ?
C21 P1 C13 103.38(7) . . ?
C22 O1 C23 116.10(14) . . ?
C24 O4 C25 115.38(12) . . ?
C2 C1 P1 118.44(11) . . ?
C6 C1 P1 122.04(12) . . ?
C6 C1 C2 119.51(14) . . ?
C1 C2 H2 119.9 . . ?
C3 C2 C1 120.26(15) . . ?
C3 C2 H2 119.9 . . ?
C2 C3 H3 119.9 . . ?
C2 C3 C4 120.14(16) . . ?
C4 C3 H3 119.9 . . ?
C3 C4 H4 120.0 . . ?
C5 C4 C3 119.95(16) . . ?
C5 C4 H4 120.0 . . ?
C4 C5 H5 119.8 . . ?
C4 C5 C6 120.43(15) . . ?
C6 C5 H5 119.8 . . ?
C1 C6 H6 120.1 . . ?
C5 C6 C1 119.71(15) . . ?
C5 C6 H6 120.1 . . ?
C8 C7 P1 121.27(12) . . ?
C8 C7 C12 119.77(14) . . ?
C12 C7 P1 118.79(12) . . ?
C7 C8 H8 120.2 . . ?
C7 C8 C9 119.51(16) . . ?
C9 C8 H8 120.2 . . ?
C8 C9 H9 119.7 . . ?
C10 C9 C8 120.52(18) . . ?
C10 C9 H9 119.7 . . ?
C9 C10 H10 120.0 . . ?
C11 C10 C9 120.08(16) . . ?
C11 C10 H10 120.0 . . ?
C10 C11 H11 119.9 . . ?
C10 C11 C12 120.22(16) . . ?
C12 C11 H11 119.9 . . ?
C7 C12 H12 120.0 . . ?
C11 C12 C7 119.90(16) . . ?
C11 C12 H12 120.0 . . ?
C14 C13 P1 119.82(11) . . ?
C14 C13 C18 120.81(13) . . ?
C18 C13 P1 119.28(11) . . ?
C13 C14 H14 119.5 . . ?
C15 C14 C13 121.06(14) . . ?
C15 C14 H14 119.5 . . ?
C14 C15 H15 120.5 . . ?
C14 C15 C16 118.99(15) . . ?
C16 C15 H15 120.5 . . ?
C15 C16 H16 119.7 . . ?
C17 C16 C15 120.69(14) . . ?
C17 C16 H16 119.7 . . ?
C16 C17 H17 119.0 . . ?
C16 C17 C18 121.92(14) . . ?
C18 C17 H17 119.0 . . ?
C13 C18 C19 122.81(12) . . ?
C17 C18 C13 116.52(13) . . ?
C17 C18 C19 120.49(13) . . ?
C18 C19 C26 118.06(13) . . ?
C20 C19 C18 121.03(13) . . ?
C20 C19 C26 120.80(14) . . ?
C19 C20 C21 126.18(14) . . ?
C19 C20 C24 119.06(13) . . ?
C21 C20 C24 114.66(13) . . ?
C20 C21 P1 117.40(11) . . ?
C22 C21 P1 122.41(12) . . ?
C22 C21 C20 120.08(14) . . ?
O1 C22 C21 112.03(14) . . ?
O2 C22 O1 122.28(15) . . ?
O2 C22 C21 125.68(15) . . ?
O1 C23 H23A 109.5 . . ?
O1 C23 H23B 109.5 . . ?
O1 C23 H23C 109.5 . . ?
H23A C23 H23B 109.5 . . ?
H23A C23 H23C 109.5 . . ?
H23B C23 H23C 109.5 . . ?
O3 C24 O4 124.19(14) . . ?
O3 C24 C20 123.65(14) . . ?
O4 C24 C20 112.13(12) . . ?
O4 C25 H25A 109.5 . . ?
O4 C25 H25B 109.5 . . ?
O4 C25 H25C 109.5 . . ?
H25A C25 H25B 109.5 . . ?
H25A C25 H25C 109.5 . . ?
H25B C25 H25C 109.5 . . ?
C19 C26 H26A 108.3 . . ?
C19 C26 H26B 108.3 . . ?
C19 C26 C27 115.83(13) . . ?
H26A C26 H26B 107.4 . . ?
C27 C26 H26A 108.3 . . ?
C27 C26 H26B 108.3 . . ?
O5 C27 C26 119.48(15) . . ?
O5 C27 C28 119.26(15) . . ?
C28 C27 C26 121.23(13) . . ?
C29 C28 C27 123.67(16) . . ?
C33 C28 C27 117.91(15) . . ?
C33 C28 C29 118.40(17) . . ?
C28 C29 H29 119.7 . . ?
C30 C29 C28 120.55(18) . . ?
C30 C29 H29 119.7 . . ?
C29 C30 H30 120.4 . . ?
C31 C30 C29 119.24(18) . . ?
C31 C30 H30 120.4 . . ?
C30 C31 Cl1 119.39(15) . . ?
C32 C31 Cl1 119.02(15) . . ?
C32 C31 C30 121.58(18) . . ?
C31 C32 H32 120.7 . . ?
C31 C32 C33 118.66(18) . . ?
C33 C32 H32 120.7 . . ?
C28 C33 H33 119.3 . . ?
C32 C33 C28 121.47(17) . . ?
C32 C33 H33 119.3 . . ?

loop_
_geom_bond_atom_site_label_1
_geom_bond_atom_site_label_2
_geom_bond_distance
_geom_bond_site_symmetry_2
_geom_bond_publ_flag
Cl1 C31 1.7408(19) . ?
P1 C1 1.8046(16) . ?
P1 C7 1.8095(15) . ?
P1 C13 1.7884(14) . ?
P1 C21 1.7233(16) . ?
O1 C22 1.354(2) . ?
O1 C23 1.435(2) . ?
O2 C22 1.215(2) . ?
O3 C24 1.2017(18) . ?
O4 C24 1.3381(18) . ?
O4 C25 1.444(2) . ?
O5 C27 1.2200(19) . ?
C1 C2 1.392(2) . ?
C1 C6 1.392(2) . ?
C2 H2 0.9300 . ?
C2 C3 1.382(2) . ?
C3 H3 0.9300 . ?
C3 C4 1.385(3) . ?
C4 H4 0.9300 . ?
C4 C5 1.378(2) . ?
C5 H5 0.9300 . ?
C5 C6 1.391(2) . ?
C6 H6 0.9300 . ?
C7 C8 1.385(2) . ?
C7 C12 1.393(2) . ?
C8 H8 0.9300 . ?
C8 C9 1.388(2) . ?
C9 H9 0.9300 . ?
C9 C10 1.377(3) . ?
C10 H10 0.9300 . ?
C10 C11 1.374(3) . ?
C11 H11 0.9300 . ?
C11 C12 1.384(2) . ?
C12 H12 0.9300 . ?
C13 C14 1.396(2) . ?
C13 C18 1.415(2) . ?
C14 H14 0.9300 . ?
C14 C15 1.381(2) . ?
C15 H15 0.9300 . ?
C15 C16 1.390(2) . ?
C16 H16 0.9300 . ?
C16 C17 1.377(2) . ?
C17 H17 0.9300 . ?
C17 C18 1.413(2) . ?
C18 C19 1.459(2) . ?
C19 C20 1.366(2) . ?
C19 C26 1.520(2) . ?
C20 C21 1.440(2) . ?
C20 C24 1.507(2) . ?
C21 C22 1.439(2) . ?
C23 H23A 0.9600 . ?
C23 H23B 0.9600 . ?
C23 H23C 0.9600 . ?
C25 H25A 0.9600 . ?
C25 H25B 0.9600 . ?
C25 H25C 0.9600 . ?
C26 H26A 0.9700 . ?
C26 H26B 0.9700 . ?
C26 C27 1.524(2) . ?
C27 C28 1.494(2) . ?
C28 C29 1.391(2) . ?
C28 C33 1.391(2) . ?
C29 H29 0.9300 . ?
C29 C30 1.386(3) . ?
C30 H30 0.9300 . ?
C30 C31 1.376(3) . ?
C31 C32 1.374(3) . ?
C32 H32 0.9300 . ?
C32 C33 1.380(3) . ?
C33 H33 0.9300 . ?

loop_
_geom_torsion_atom_site_label_1
_geom_torsion_atom_site_label_2
_geom_torsion_atom_site_label_3
_geom_torsion_atom_site_label_4
_geom_torsion
_geom_torsion_site_symmetry_1
_geom_torsion_site_symmetry_2
_geom_torsion_site_symmetry_3
_geom_torsion_site_symmetry_4
_geom_torsion_publ_flag
Cl1 C31 C32 C33 -176.17(15) . . . . ?
P1 C1 C2 C3 -178.36(14) . . . . ?
P1 C1 C6 C5 178.34(13) . . . . ?
P1 C7 C8 C9 175.40(15) . . . . ?
P1 C7 C12 C11 -174.84(13) . . . . ?
P1 C13 C14 C15 -176.85(13) . . . . ?
P1 C13 C18 C17 176.81(11) . . . . ?
P1 C13 C18 C19 1.7(2) . . . . ?
P1 C21 C22 O1 -12.17(19) . . . . ?
P1 C21 C22 O2 166.67(15) . . . . ?
O5 C27 C28 C29 168.40(18) . . . . ?
O5 C27 C28 C33 -10.1(2) . . . . ?
C1 P1 C7 C8 -90.19(15) . . . . ?
C1 P1 C7 C12 85.05(14) . . . . ?
C1 P1 C13 C14 31.49(14) . . . . ?
C1 P1 C13 C18 -145.03(12) . . . . ?
C1 P1 C21 C20 148.83(11) . . . . ?
C1 P1 C21 C22 -34.94(15) . . . . ?
C1 C2 C3 C4 0.1(3) . . . . ?
C2 C1 C6 C5 -0.5(2) . . . . ?
C2 C3 C4 C5 -0.9(3) . . . . ?
C3 C4 C5 C6 0.9(3) . . . . ?
C4 C5 C6 C1 -0.2(3) . . . . ?
C6 C1 C2 C3 0.6(3) . . . . ?
C7 P1 C1 C2 -176.45(13) . . . . ?
C7 P1 C1 C6 4.65(15) . . . . ?
C7 P1 C13 C14 -83.83(14) . . . . ?
C7 P1 C13 C18 99.65(13) . . . . ?
C7 P1 C21 C20 -88.66(12) . . . . ?
C7 P1 C21 C22 87.57(14) . . . . ?
C7 C8 C9 C10 -0.4(3) . . . . ?
C8 C7 C12 C11 0.5(3) . . . . ?
C8 C9 C10 C11 0.0(3) . . . . ?
C9 C10 C11 C12 0.7(3) . . . . ?
C10 C11 C12 C7 -0.9(3) . . . . ?
C12 C7 C8 C9 0.2(3) . . . . ?
C13 P1 C1 C2 65.22(14) . . . . ?
C13 P1 C1 C6 -113.68(13) . . . . ?
C13 P1 C7 C8 26.44(16) . . . . ?
C13 P1 C7 C12 -158.31(12) . . . . ?
C13 P1 C21 C20 32.20(13) . . . . ?
C13 P1 C21 C22 -151.57(13) . . . . ?
C13 C14 C15 C16 0.4(3) . . . . ?
C13 C18 C19 C20 19.0(2) . . . . ?
C13 C18 C19 C26 -164.95(14) . . . . ?
C14 C13 C18 C17 0.3(2) . . . . ?
C14 C13 C18 C19 -174.78(14) . . . . ?
C14 C15 C16 C17 -0.3(3) . . . . ?
C15 C16 C17 C18 0.2(2) . . . . ?
C16 C17 C18 C13 -0.3(2) . . . . ?
C16 C17 C18 C19 174.97(14) . . . . ?
C17 C18 C19 C20 -155.93(14) . . . . ?
C17 C18 C19 C26 20.1(2) . . . . ?
C18 C13 C14 C15 -0.4(2) . . . . ?
C18 C19 C20 C21 -10.0(2) . . . . ?
C18 C19 C20 C24 174.05(13) . . . . ?
C18 C19 C26 C27 52.21(18) . . . . ?
C19 C20 C21 P1 -18.8(2) . . . . ?
C19 C20 C21 C22 164.90(15) . . . . ?
C19 C20 C24 O3 104.41(18) . . . . ?
C19 C20 C24 O4 -73.56(17) . . . . ?
C19 C26 C27 O5 -120.88(16) . . . . ?
C19 C26 C27 C28 60.80(19) . . . . ?
C20 C19 C26 C27 -131.72(15) . . . . ?
C20 C21 C22 O1 163.96(13) . . . . ?
C20 C21 C22 O2 -17.2(3) . . . . ?
C21 P1 C1 C2 -48.68(15) . . . . ?
C21 P1 C1 C6 132.42(13) . . . . ?
C21 P1 C7 C8 143.38(14) . . . . ?
C21 P1 C7 C12 -41.37(15) . . . . ?
C21 P1 C13 C14 151.89(13) . . . . ?
C21 P1 C13 C18 -24.63(13) . . . . ?
C21 C20 C24 O3 -72.0(2) . . . . ?
C21 C20 C24 O4 109.99(15) . . . . ?
C23 O1 C22 O2 -10.0(2) . . . . ?
C23 O1 C22 C21 168.91(16) . . . . ?
C24 C20 C21 P1 157.37(11) . . . . ?
C24 C20 C21 C22 -19.0(2) . . . . ?
C25 O4 C24 O3 8.2(2) . . . . ?
C25 O4 C24 C20 -173.88(14) . . . . ?
C26 C19 C20 C21 174.08(14) . . . . ?
C26 C19 C20 C24 -1.9(2) . . . . ?
C26 C27 C28 C29 -13.3(2) . . . . ?
C26 C27 C28 C33 168.25(15) . . . . ?
C27 C28 C29 C30 -175.4(2) . . . . ?
C27 C28 C33 C32 177.06(17) . . . . ?
C28 C29 C30 C31 -1.9(4) . . . . ?
C29 C28 C33 C32 -1.5(3) . . . . ?
C29 C30 C31 Cl1 177.70(18) . . . . ?
C29 C30 C31 C32 -0.9(4) . . . . ?
C30 C31 C32 C33 2.4(3) . . . . ?
C31 C32 C33 C28 -1.2(3) . . . . ?
C33 C28 C29 C30 3.1(3) . . . . ?
